data_7205677
loop_
_publ_author_name
'Vitorica-Yrezabal, I\~nigo J.'
'Sullivan, Rachel A.'
'Purver, Stephen L.'
'Curfs, Caroline'
'Tang, Chiu C.'
'Brammer, Lee'

_publ_section_title
;
 Synthesis and polymorphism of (4-ClpyH)2[CuCl4]: solid--gas and
 solid--solid reactions
;
_journal_issue 9
_journal_name_full CrystEngComm
_journal_page_first 3189
_journal_paper_doi 10.1039/c0ce00628a
_journal_volume 13
_journal_year 2011
_chemical_formula_sum 'C10 H8 Cl4 Cu N2'
_chemical_formula_weight 361.52
_chemical_name_systematic
;
?
;
_space_group_IT_number 2
_symmetry_cell_setting triclinic
_symmetry_space_group_name_Hall '-P 1'
_symmetry_space_group_name_H-M 'P -1'
_atom_sites_solution_hydrogens geom
_atom_sites_solution_primary direct
_atom_sites_solution_secondary difmap
_audit_creation_method SHELXL-97
_cell_angle_alpha 74.198(8)
_cell_angle_beta 88.428(7)
_cell_angle_gamma 85.816(7)
_cell_formula_units_Z 1
_cell_length_a 3.787(3)
_cell_length_b 7.549(5)
_cell_length_c 11.992(8)
_cell_measurement_reflns_used 1612
_cell_measurement_temperature 150(2)
_cell_measurement_theta_max 26.46
_cell_measurement_theta_min 2.72
_cell_volume 329.0(4)
_computing_cell_refinement 'Bruker SAINT'
_computing_data_collection 'Rigaku Crystal Clear'
_computing_data_reduction 'Bruker SAINT'
_computing_molecular_graphics 'Bruker SHELXTL'
_computing_publication_material 'Bruker SHELXTL'
_computing_structure_refinement 'SHELXL-97 (Sheldrick, 2008)'
_computing_structure_solution 'SHELXS-97 (Sheldrick, 2008)'
_diffrn_ambient_temperature 150(2)
_diffrn_measured_fraction_theta_full 0.962
_diffrn_measured_fraction_theta_max 0.962
_diffrn_measurement_device_type 'Rigaku SATURN CCD'
_diffrn_measurement_method '\f and \w scans'
_diffrn_radiation_monochromator silicon
_diffrn_radiation_source synchrotron
_diffrn_radiation_wavelength 0.6998
_diffrn_reflns_av_R_equivalents 0.0961
_diffrn_reflns_av_sigmaI/netI 0.1102
_diffrn_reflns_limit_h_max 4
_diffrn_reflns_limit_h_min -4
_diffrn_reflns_limit_k_max 9
_diffrn_reflns_limit_k_min -9
_diffrn_reflns_limit_l_max 15
_diffrn_reflns_limit_l_min -15
_diffrn_reflns_number 4675
_diffrn_reflns_theta_full 27.58
_diffrn_reflns_theta_max 27.58
_diffrn_reflns_theta_min 1.76
_exptl_absorpt_coefficient_mu 2.447
_exptl_absorpt_correction_T_max 0.9976
_exptl_absorpt_correction_T_min 0.9527
_exptl_absorpt_correction_type multi-scan
_exptl_absorpt_process_details sadabs
_exptl_crystal_colour needle
_exptl_crystal_density_diffrn 1.825
_exptl_crystal_density_method 'not measured'
_exptl_crystal_description blue
_exptl_crystal_F_000 179
_exptl_crystal_size_max 0.02
_exptl_crystal_size_mid 0.02
_exptl_crystal_size_min 0.01
_refine_diff_density_max 1.493
_refine_diff_density_min -1.016
_refine_diff_density_rms 0.225
_refine_ls_extinction_method none
_refine_ls_goodness_of_fit_ref 1.168
_refine_ls_hydrogen_treatment constr
_refine_ls_matrix_type full
_refine_ls_number_parameters 79
_refine_ls_number_reflns 1462
_refine_ls_number_restraints 0
_refine_ls_restrained_S_all 1.168
_refine_ls_R_factor_all 0.1625
_refine_ls_R_factor_gt 0.1111
_refine_ls_shift/su_max 0.000
_refine_ls_shift/su_mean 0.000
_refine_ls_structure_factor_coef Fsqd
_refine_ls_weighting_details 'calc w=1/[\s^2^(Fo^2^)+(0.0308P)^2^+10.7314P] where P=(Fo^2^+2Fc^2^)/3'
_refine_ls_weighting_scheme calc
_refine_ls_wR_factor_gt 0.2526
_refine_ls_wR_factor_ref 0.2743
_reflns_number_gt 967
_reflns_number_total 1462
_reflns_threshold_expression >2sigma(I)
_cod_data_source_file c0ce00628a.txt
_cod_data_source_block compound1_150K
_cod_depositor_comments
;
The following automatic conversions were performed:
'_symmetry_cell_setting' value 'Triclinic' changed to 'triclinic'
according to '/home/saulius/struct/CIF-dictionaries/cif_core.dic'
dictionary named 'cif_core.dic' version 2.4.1 from 2010-06-29.

Automatic conversion script
Id: cif_fix_enum 1555 2011-01-17 13:19:09Z saulius 
;
_cod_original_sg_symbol_H-M P-1
_cod_database_code 7205677

loop_
_symmetry_equiv_pos_as_xyz
'x, y, z'
'-x, -y, -z'

loop_
_atom_site_label
_atom_site_type_symbol
_atom_site_fract_x
_atom_site_fract_y
_atom_site_fract_z
_atom_site_U_iso_or_equiv
_atom_site_adp_type
_atom_site_occupancy
_atom_site_symmetry_multiplicity
_atom_site_calc_flag
_atom_site_refinement_flags
_atom_site_disorder_assembly
_atom_site_disorder_group
Cu1 Cu 0.5000 0.0000 0.0000 0.0281(7) Uani 1 2 d S . .
Cl1 Cl 0.0920(8) 0.2327(4) -0.0915(3) 0.0285(8) Uani 1 1 d . . .
N1 N 0.469(3) 0.0986(15) 0.1422(10) 0.027(2) Uani 1 1 d . . .
C2 C 0.532(4) 0.2756(19) 0.1336(13) 0.032(3) Uani 1 1 d . . .
H2 H 0.6187 0.3491 0.0622 0.039 Uiso 1 1 calc R . .
C6 C 0.358(4) -0.0064(19) 0.2450(12) 0.034(3) Uani 1 1 d . . .
H6 H 0.3292 -0.1332 0.2528 0.040 Uiso 1 1 calc R . .
C3 C 0.475(4) 0.3536(19) 0.2246(12) 0.032(3) Uani 1 1 d . . .
H3 H 0.5236 0.4782 0.2165 0.038 Uiso 1 1 calc R . .
C5 C 0.284(4) 0.0624(19) 0.3409(12) 0.030(3) Uani 1 1 d . . .
H5 H 0.1954 -0.0136 0.4113 0.036 Uiso 1 1 calc R . .
C4 C 0.343(4) 0.2446(19) 0.3296(12) 0.032(3) Uani 1 1 d . . .
Cl2 Cl 0.2496(11) 0.3395(6) 0.4447(3) 0.0437(10) Uani 1 1 d . . .

loop_
_atom_site_aniso_label
_atom_site_aniso_U_11
_atom_site_aniso_U_22
_atom_site_aniso_U_33
_atom_site_aniso_U_23
_atom_site_aniso_U_13
_atom_site_aniso_U_12
Cu1 0.0253(15) 0.0296(14) 0.0297(13) -0.0103(11) 0.0021(10) 0.0041(10)
Cl1 0.0198(18) 0.0230(16) 0.0414(19) -0.0069(14) 0.0037(14) -0.0017(13)
N1 0.023(6) 0.027(6) 0.033(6) -0.012(5) -0.007(5) 0.004(5)
C2 0.022(7) 0.033(7) 0.038(8) -0.003(6) 0.004(6) 0.000(6)
C6 0.041(9) 0.023(7) 0.034(7) -0.005(6) -0.004(6) 0.001(6)
C3 0.030(8) 0.026(7) 0.040(8) -0.008(6) -0.003(6) -0.008(6)
C5 0.027(8) 0.035(7) 0.028(7) -0.007(6) 0.006(6) -0.005(6)
C4 0.029(8) 0.034(8) 0.036(8) -0.016(6) -0.007(6) -0.001(6)
Cl2 0.045(2) 0.047(2) 0.047(2) -0.0256(18) 0.0033(18) -0.0051(18)

loop_
_atom_type_symbol
_atom_type_description
_atom_type_scat_dispersion_real
_atom_type_scat_dispersion_imag
_atom_type_scat_source
C C 0.0033 0.0016 'International Tables Vol C Tables 4.2.6.8 and 6.1.1.4'
H H 0.0000 0.0000 'International Tables Vol C Tables 4.2.6.8 and 6.1.1.4'
N N 0.0061 0.0033 'International Tables Vol C Tables 4.2.6.8 and 6.1.1.4'
Cl Cl 0.1484 0.1585 'International Tables Vol C Tables 4.2.6.8 and 6.1.1.4'
Cu Cu 0.3201 1.2651 'International Tables Vol C Tables 4.2.6.8 and 6.1.1.4'

loop_
_geom_angle_atom_site_label_1
_geom_angle_atom_site_label_2
_geom_angle_atom_site_label_3
_geom_angle
_geom_angle_site_symmetry_1
_geom_angle_site_symmetry_3
_geom_angle_publ_flag
N1 Cu1 N1 179.999(1) 2_655 . ?
N1 Cu1 Cl1 89.4(3) 2_655 2_655 ?
N1 Cu1 Cl1 90.6(3) . 2_655 ?
N1 Cu1 Cl1 90.6(3) 2_655 . ?
N1 Cu1 Cl1 89.4(3) . . ?
Cl1 Cu1 Cl1 180.0 2_655 . ?
C6 N1 C2 118.3(12) . . ?
C6 N1 Cu1 120.8(9) . . ?
C2 N1 Cu1 120.7(9) . . ?
N1 C2 C3 122.5(13) . . ?
N1 C2 H2 118.8 . . ?
C3 C2 H2 118.8 . . ?
N1 C6 C5 123.1(12) . . ?
N1 C6 H6 118.5 . . ?
C5 C6 H6 118.5 . . ?
C2 C3 C4 118.5(12) . . ?
C2 C3 H3 120.8 . . ?
C4 C3 H3 120.8 . . ?
C4 C5 C6 117.6(13) . . ?
C4 C5 H5 121.2 . . ?
C6 C5 H5 121.2 . . ?
C5 C4 C3 120.0(13) . . ?
C5 C4 Cl2 119.9(11) . . ?
C3 C4 Cl2 120.1(11) . . ?

loop_
_geom_bond_atom_site_label_1
_geom_bond_atom_site_label_2
_geom_bond_distance
_geom_bond_site_symmetry_2
_geom_bond_publ_flag
Cu1 N1 2.035(11) 2_655 ?
Cu1 N1 2.035(11) . ?
Cu1 Cl1 2.307(3) 2_655 ?
Cu1 Cl1 2.307(3) . ?
N1 C6 1.346(17) . ?
N1 C2 1.350(17) . ?
C2 C3 1.38(2) . ?
C2 H2 0.9500 . ?
C6 C5 1.400(19) . ?
C6 H6 0.9500 . ?
C3 C4 1.40(2) . ?
C3 H3 0.9500 . ?
C5 C4 1.379(19) . ?
C5 H5 0.9500 . ?
C4 Cl2 1.738(14) . ?
